data_7707081
loop_
_publ_author_name
'Panova, Yulia'
'Khristolyubova, Alexandra'
'Zolotareva, Natalia'
'Sushev, Vyacheslav'
'Galperin, Vadim'
'Rumyantcev, Roman'
'Fukin, Georgy'
'Kornev, Alexander'

_publ_section_title
;
 Interaction of dicoordinate phosphorus with boranes: chemistry of
 3a,6a-diaza-1,4-diphosphapentalene as masked phosphinidene.
;
_journal_issue 17
_journal_name_full 'Dalton transactions (Cambridge, England : 2003)'
_journal_page_first 5890
_journal_page_last 5898
_journal_paper_doi 10.1039/d1dt00747e
_journal_volume 50
_journal_year 2021
_chemical_formula_sum 'C39 H25 B F15 N2 P2'
_chemical_formula_weight 879.36
_space_group_crystal_system monoclinic
_space_group_IT_number 14
_space_group_name_Hall '-P 2yn'
_space_group_name_H-M_alt 'P 1 21/n 1'
_atom_sites_solution_hydrogens geom
_atom_sites_solution_primary dual
_atom_sites_solution_secondary difmap
_audit_creation_method SHELXL-2018/3
_audit_update_record
;
2020-06-29 deposited with the CCDC.	2021-04-08 downloaded from the CCDC.
;
_cell_angle_alpha 90
_cell_angle_beta 95.7722(16)
_cell_angle_gamma 90
_cell_formula_units_Z 4
_cell_length_a 9.8192(4)
_cell_length_b 13.9606(6)
_cell_length_c 26.3145(10)
_cell_measurement_reflns_used 9400
_cell_measurement_temperature 100(2)
_cell_measurement_theta_max 26.37
_cell_measurement_theta_min 2.54
_cell_volume 3589.0(3)
_computing_data_collection APEX3
_diffrn_ambient_temperature 100(2)
_diffrn_measured_fraction_theta_full 0.988
_diffrn_measured_fraction_theta_max 0.984
_diffrn_radiation_type MoK\a
_diffrn_radiation_wavelength 0.71073
_diffrn_reflns_av_R_equivalents 0.0669
_diffrn_reflns_av_unetI/netI 0.0640
_diffrn_reflns_Laue_measured_fraction_full 0.988
_diffrn_reflns_Laue_measured_fraction_max 0.984
_diffrn_reflns_limit_h_max 12
_diffrn_reflns_limit_h_min -12
_diffrn_reflns_limit_k_max 17
_diffrn_reflns_limit_k_min -17
_diffrn_reflns_limit_l_max 32
_diffrn_reflns_limit_l_min -32
_diffrn_reflns_number 39748
_diffrn_reflns_point_group_measured_fraction_full 0.988
_diffrn_reflns_point_group_measured_fraction_max 0.984
_diffrn_reflns_theta_full 25.242
_diffrn_reflns_theta_max 26.021
_diffrn_reflns_theta_min 2.133
_exptl_absorpt_coefficient_mu 0.234
_exptl_absorpt_correction_T_max 0.9585
_exptl_absorpt_correction_T_min 0.7454
_exptl_absorpt_correction_type multi-scan
_exptl_absorpt_process_details SADABS-2016/2
_exptl_crystal_colour yellow
_exptl_crystal_density_diffrn 1.627
_exptl_crystal_description plate
_exptl_crystal_F_000 1772
_exptl_crystal_size_max 0.100
_exptl_crystal_size_mid 0.070
_exptl_crystal_size_min 0.030
_refine_diff_density_max 0.730
_refine_diff_density_min -0.510
_refine_diff_density_rms 0.078
_refine_ls_extinction_method none
_refine_ls_goodness_of_fit_ref 1.073
_refine_ls_hydrogen_treatment constr
_refine_ls_matrix_type full
_refine_ls_number_parameters 576
_refine_ls_number_reflns 6948
_refine_ls_number_restraints 93
_refine_ls_restrained_S_all 1.068
_refine_ls_R_factor_all 0.1188
_refine_ls_R_factor_gt 0.0807
_refine_ls_shift/su_max 0.000
_refine_ls_shift/su_mean 0.000
_refine_ls_structure_factor_coef Fsqd
_refine_ls_weighting_details 'w=1/[\s^2^(Fo^2^)+(0.0134P)^2^+19.7295P] where P=(Fo^2^+2Fc^2^)/3'
_refine_ls_weighting_scheme calc
_refine_ls_wR_factor_gt 0.1470
_refine_ls_wR_factor_ref 0.1601
_reflns_Friedel_coverage 0.000
_reflns_number_gt 4860
_reflns_number_total 6948
_reflns_threshold_expression 'I > 2\s(I)'
_cod_data_source_file d1dt00747e2.cif
_cod_data_source_block rq0420_0m
_cod_depositor_comments 'Adding full bibliography for 7707078--7707081.cif.'
_cod_original_sg_symbol_H-M 'P 21/n'
_cod_database_code 7707081
_shelx_shelxl_version_number 2018/3
_shelx_space_group_comment
;
The symmetry employed for this shelxl refinement is uniquely defined
by the following loop, which should always be used as a source of
symmetry information in preference to the above space-group names.
They are only intended as comments.
;
_shelx_estimated_absorpt_t_min 0.977
_shelx_estimated_absorpt_t_max 0.993

loop_
_space_group_symop_operation_xyz
'x, y, z'
'-x+1/2, y+1/2, -z+1/2'
'-x, -y, -z'
'x-1/2, -y-1/2, z-1/2'

loop_
_atom_site_label
_atom_site_type_symbol
_atom_site_fract_x
_atom_site_fract_y
_atom_site_fract_z
_atom_site_U_iso_or_equiv
_atom_site_adp_type
_atom_site_occupancy
_atom_site_site_symmetry_order
_atom_site_calc_flag
_atom_site_refinement_flags_posn
_atom_site_refinement_flags_adp
_atom_site_refinement_flags_occupancy
_atom_site_disorder_assembly
_atom_site_disorder_group
P1 P 0.63600(14) 0.15779(10) 0.61374(5) 0.0179(3) Uani 0.8644(18) 1 d D . P A 1
P2 P 0.21952(14) 0.19718(11) 0.56076(5) 0.0231(3) Uani 0.8644(18) 1 d D . P A 1
N1 N 0.4822(4) 0.1996(3) 0.57909(14) 0.0163(9) Uani 0.8644(18) 1 d D . P A 1
N2 N 0.3657(4) 0.1627(3) 0.59538(15) 0.0175(10) Uani 0.8644(18) 1 d D . P A 1
C1 C 0.5283(6) 0.0835(4) 0.64945(19) 0.0215(12) Uani 0.8644(18) 1 d D . P A 1
C2 C 0.3950(6) 0.0949(4) 0.63501(19) 0.0178(11) Uani 0.8644(18) 1 d D . P A 1
C3 C 0.2777(6) 0.0444(5) 0.6548(2) 0.0267(13) Uani 0.8644(18) 1 d D . P A 1
H3A H 0.235976 -0.000518 0.628553 0.032 Uiso 0.8644(18) 1 calc R U P A 1
H3B H 0.207158 0.091499 0.662371 0.032 Uiso 0.8644(18) 1 calc R U P A 1
C4 C 0.3273(6) -0.0104(5) 0.7030(2) 0.0373(15) Uani 0.8644(18) 1 d D . P A 1
H4A H 0.338022 0.034402 0.732250 0.045 Uiso 0.8644(18) 1 calc R U P A 1
H4B H 0.258062 -0.058924 0.709967 0.045 Uiso 0.8644(18) 1 calc R U P A 1
C5 C 0.4620(7) -0.0595(5) 0.6979(3) 0.0382(17) Uani 0.8644(18) 1 d D . P A 1
H5A H 0.449571 -0.105703 0.669276 0.046 Uiso 0.8644(18) 1 calc R U P A 1
H5B H 0.488676 -0.096240 0.729511 0.046 Uiso 0.8644(18) 1 calc R U P A 1
C6 C 0.5791(6) 0.0097(5) 0.6884(2) 0.0265(14) Uani 0.8644(18) 1 d D . P A 1
H6A H 0.613240 0.041778 0.720775 0.032 Uiso 0.8644(18) 1 calc R U P A 1
H6B H 0.655827 -0.026572 0.676004 0.032 Uiso 0.8644(18) 1 calc R U P A 1
C7 C 0.3172(5) 0.2648(4) 0.52252(19) 0.0194(12) Uani 0.8644(18) 1 d D . P A 1
C8 C 0.4550(6) 0.2558(5) 0.5377(2) 0.0162(14) Uani 0.8644(18) 1 d D . P A 1
C9 C 0.5693(5) 0.3012(4) 0.51267(18) 0.0184(11) Uani 0.8644(18) 1 d D . P A 1
H9A H 0.641856 0.253187 0.508963 0.022 Uiso 0.8644(18) 1 calc R U P A 1
H9B H 0.609588 0.354001 0.534342 0.022 Uiso 0.8644(18) 1 calc R U P A 1
C10 C 0.5157(9) 0.3408(12) 0.4594(3) 0.0302(16) Uani 0.8644(18) 1 d D . P A 1
H10A H 0.582887 0.386617 0.447773 0.036 Uiso 0.8644(18) 1 calc R U P A 1
H10B H 0.504935 0.287485 0.434530 0.036 Uiso 0.8644(18) 1 calc R U P A 1
C11 C 0.3793(7) 0.3906(5) 0.4616(2) 0.0328(17) Uani 0.8644(18) 1 d D . P A 1
H11A H 0.350529 0.419577 0.427880 0.039 Uiso 0.8644(18) 1 calc R U P A 1
H11B H 0.390358 0.442999 0.487035 0.039 Uiso 0.8644(18) 1 calc R U P A 1
C12 C 0.2676(6) 0.3226(5) 0.4758(2) 0.0311(14) Uani 0.8644(18) 1 d D . P A 1
H12A H 0.185699 0.359972 0.482698 0.037 Uiso 0.8644(18) 1 calc R U P A 1
H12B H 0.241137 0.278907 0.446875 0.037 Uiso 0.8644(18) 1 calc R U P A 1
P1' P 0.6598(8) 0.1951(7) 0.5949(3) 0.0179(3) Uani 0.1356(18) 1 d D . P A 2
P2' P 0.2350(8) 0.1459(7) 0.5920(3) 0.0231(3) Uani 0.1356(18) 1 d D . P A 2
N1' N 0.4984(12) 0.1488(16) 0.6086(8) 0.0163(9) Uani 0.1356(18) 1 d D . P A 2
N2' N 0.3896(12) 0.190(2) 0.5805(11) 0.0175(10) Uani 0.1356(18) 1 d D . P A 2
C1' C 0.563(2) 0.2670(19) 0.5469(9) 0.0215(12) Uani 0.1356(18) 1 d D . P A 2
C2' C 0.427(3) 0.260(3) 0.5458(17) 0.0178(11) Uani 0.1356(18) 1 d D . P A 2
C3' C 0.320(3) 0.306(3) 0.5092(14) 0.0267(13) Uani 0.1356(18) 1 d D . P A 2
H3'A H 0.245552 0.331060 0.527762 0.032 Uiso 0.1356(18) 1 calc R U P A 2
H3'B H 0.281377 0.257224 0.484316 0.032 Uiso 0.1356(18) 1 calc R U P A 2
C4' C 0.385(5) 0.386(3) 0.4811(19) 0.0373(15) Uani 0.1356(18) 1 d D . P A 2
H4'A H 0.326101 0.404822 0.449850 0.045 Uiso 0.1356(18) 1 calc R U P A 2
H4'B H 0.400860 0.443444 0.503311 0.045 Uiso 0.1356(18) 1 calc R U P A 2
C5' C 0.518(6) 0.344(9) 0.468(2) 0.0382(17) Uani 0.1356(18) 1 d D . P A 2
H5'A H 0.553373 0.383485 0.441314 0.046 Uiso 0.1356(18) 1 calc R U P A 2
H5'B H 0.499029 0.279131 0.453651 0.046 Uiso 0.1356(18) 1 calc R U P A 2
C6' C 0.631(4) 0.335(3) 0.5131(12) 0.0265(14) Uani 0.1356(18) 1 d D . P A 2
H6'A H 0.716140 0.307236 0.501992 0.032 Uiso 0.1356(18) 1 calc R U P A 2
H6'B H 0.651529 0.397175 0.529967 0.032 Uiso 0.1356(18) 1 calc R U P A 2
C7' C 0.3184(16) 0.071(2) 0.6380(11) 0.0194(12) Uani 0.1356(18) 1 d D . P A 2
C8' C 0.4585(17) 0.078(2) 0.6382(13) 0.0162(14) Uani 0.1356(18) 1 d D . P A 2
C9' C 0.557(3) 0.024(3) 0.6751(13) 0.0184(11) Uani 0.1356(18) 1 d D . P A 2
H9'A H 0.626829 0.068347 0.691034 0.022 Uiso 0.1356(18) 1 calc R U P A 2
H9'B H 0.603403 -0.026152 0.656654 0.022 Uiso 0.1356(18) 1 calc R U P A 2
C10' C 0.479(4) -0.023(3) 0.7171(12) 0.0302(16) Uani 0.1356(18) 1 d D . P A 2
H10C H 0.538237 -0.069569 0.737709 0.036 Uiso 0.1356(18) 1 calc R U P A 2
H10D H 0.444537 0.025138 0.740033 0.036 Uiso 0.1356(18) 1 calc R U P A 2
C11' C 0.363(4) -0.073(2) 0.6852(13) 0.0328(17) Uani 0.1356(18) 1 d D . P A 2
H11C H 0.321220 -0.121623 0.706332 0.039 Uiso 0.1356(18) 1 calc R U P A 2
H11D H 0.399992 -0.107306 0.656393 0.039 Uiso 0.1356(18) 1 calc R U P A 2
C12' C 0.256(4) -0.001(3) 0.6645(15) 0.0311(14) Uani 0.1356(18) 1 d D . P A 2
H12C H 0.184523 -0.033600 0.641226 0.037 Uiso 0.1356(18) 1 calc R U P A 2
H12D H 0.210823 0.027180 0.693034 0.037 Uiso 0.1356(18) 1 calc R U P A 2
F1 F 0.8902(3) 0.1182(2) 0.66504(10) 0.0441(9) Uani 1 1 d . . . . .
F2 F 1.0464(3) 0.0526(2) 0.74547(11) 0.0433(8) Uani 1 1 d . . . . .
F3 F 1.0284(3) 0.1289(2) 0.83977(10) 0.0375(8) Uani 1 1 d . . . . .
F4 F 0.8462(3) 0.2726(2) 0.85092(9) 0.0327(7) Uani 1 1 d . . . . .
F5 F 0.6900(3) 0.33978(19) 0.77147(9) 0.0261(6) Uani 1 1 d . . . . .
F6 F 0.8699(3) 0.2522(2) 0.57688(10) 0.0360(7) Uani 1 1 d . . . . .
F7 F 1.0142(3) 0.3889(3) 0.53946(11) 0.0464(9) Uani 1 1 d . . . . .
F8 F 1.0207(3) 0.5684(2) 0.57969(12) 0.0457(8) Uani 1 1 d . . . . .
F9 F 0.8749(3) 0.6066(2) 0.66009(12) 0.0416(8) Uani 1 1 d . . . . .
F10 F 0.7216(3) 0.4721(2) 0.69689(10) 0.0302(7) Uani 1 1 d . . . . .
F11 F 0.5080(3) 0.19962(19) 0.73987(10) 0.0272(6) Uani 1 1 d . . . . .
F12 F 0.2491(3) 0.2432(2) 0.74612(11) 0.0371(7) Uani 1 1 d . . . . .
F13 F 0.1228(3) 0.3817(2) 0.68570(10) 0.0387(8) Uani 1 1 d . . . . .
F14 F 0.2673(3) 0.4757(2) 0.61767(10) 0.0336(7) Uani 1 1 d . . . . .
F15 F 0.5246(3) 0.4323(2) 0.60909(9) 0.0264(6) Uani 1 1 d . . . . .
B1 B 0.6852(6) 0.2746(4) 0.66360(18) 0.0226(12) Uani 1 1 d D . . . .
C13 C 0.7779(4) 0.2309(3) 0.71355(16) 0.0206(10) Uani 1 1 d . . . . .
C14 C 0.8748(5) 0.1595(4) 0.71086(17) 0.0257(11) Uani 1 1 d . . . . .
C15 C 0.9582(5) 0.1242(4) 0.75148(18) 0.0257(11) Uani 1 1 d . . . . .
C16 C 0.9494(5) 0.1624(4) 0.79916(17) 0.0262(11) Uani 1 1 d . . . . .
C17 C 0.8569(5) 0.2343(3) 0.80458(16) 0.0229(10) Uani 1 1 d . . . . .
C18 C 0.7760(4) 0.2675(3) 0.76263(17) 0.0207(10) Uani 1 1 d . . . . .
C19 C 0.7815(4) 0.3544(4) 0.63846(16) 0.0222(11) Uani 1 1 d . . . . .
C20 C 0.8639(5) 0.3398(4) 0.59884(17) 0.0270(11) Uani 1 1 d . . . . .
C21 C 0.9408(5) 0.4092(4) 0.57889(18) 0.0317(13) Uani 1 1 d . . . . .
C22 C 0.9459(5) 0.4996(4) 0.59874(19) 0.0331(13) Uani 1 1 d . . . . .
C23 C 0.8712(5) 0.5182(4) 0.63962(18) 0.0287(12) Uani 1 1 d . . . . .
C24 C 0.7937(5) 0.4468(4) 0.65765(17) 0.0244(11) Uani 1 1 d . . . . .
C25 C 0.5343(4) 0.3130(3) 0.67404(16) 0.0199(10) Uani 1 1 d . . . . .
C26 C 0.4539(5) 0.2688(3) 0.70807(17) 0.0229(10) Uani 1 1 d . . . . .
C27 C 0.3198(5) 0.2909(4) 0.71267(17) 0.0262(11) Uani 1 1 d . . . . .
C28 C 0.2541(5) 0.3602(4) 0.68192(17) 0.0263(11) Uani 1 1 d . . . . .
C29 C 0.3275(5) 0.4075(4) 0.64806(17) 0.0240(11) Uani 1 1 d . . . . .
C30 C 0.4621(5) 0.3828(3) 0.64464(16) 0.0226(10) Uani 1 1 d . . . . .
C1S C 1.1157(11) 0.7770(7) 0.5938(4) 0.061(3) Uani 0.524(7) 1 d G U P B 1
H1SA H 1.171394 0.721201 0.596582 0.073 Uiso 0.524(7) 1 calc R U P B 1
C2S C 1.0905(11) 0.8235(7) 0.5472(3) 0.056(3) Uani 0.524(7) 1 d G U P B 1
H2SA H 1.128933 0.799525 0.517967 0.068 Uiso 0.524(7) 1 calc R U P B 1
C3S C 1.0091(10) 0.9051(7) 0.5432(2) 0.049(3) Uani 0.524(7) 1 d G U P B 1
H3SA H 0.991823 0.936928 0.511234 0.059 Uiso 0.524(7) 1 calc R U P B 1
C4S C 0.9528(8) 0.9402(7) 0.5859(3) 0.044(3) Uani 0.524(7) 1 d G U P B 1
H4SA H 0.897176 0.996009 0.583116 0.053 Uiso 0.524(7) 1 calc R U P B 1
C5S C 0.9781(12) 0.8937(9) 0.6325(3) 0.048(3) Uani 0.524(7) 1 d G U P B 1
H5SA H 0.939636 0.917686 0.661732 0.057 Uiso 0.524(7) 1 calc R U P B 1
C6S C 1.0595(13) 0.8121(9) 0.6365(3) 0.054(3) Uani 0.524(7) 1 d G U P B 1
H6SA H 1.076745 0.780282 0.668466 0.065 Uiso 0.524(7) 1 calc R U P B 1
C1Q C 1.1260(12) 0.7704(8) 0.6244(4) 0.061(3) Uani 0.476(7) 1 d G U P B 2
H1QA H 1.177616 0.724288 0.644688 0.073 Uiso 0.476(7) 1 calc R U P B 2
C2Q C 1.1443(10) 0.7799(8) 0.5729(4) 0.056(3) Uani 0.476(7) 1 d G U P B 2
H2QA H 1.208330 0.740348 0.558064 0.068 Uiso 0.476(7) 1 calc R U P B 2
C3Q C 1.0688(11) 0.8473(9) 0.5431(3) 0.049(3) Uani 0.476(7) 1 d G U P B 2
H3QA H 1.081245 0.853865 0.507968 0.059 Uiso 0.476(7) 1 calc R U P B 2
C4Q C 0.9750(9) 0.9052(8) 0.5648(3) 0.044(3) Uani 0.476(7) 1 d G U P B 2
H4QA H 0.923445 0.951323 0.544496 0.053 Uiso 0.476(7) 1 calc R U P B 2
C5Q C 0.9568(13) 0.8957(10) 0.6163(3) 0.048(3) Uani 0.476(7) 1 d G U P B 2
H5QA H 0.892729 0.935264 0.631121 0.057 Uiso 0.476(7) 1 calc R U P B 2
C6Q C 1.0323(15) 0.8283(11) 0.6460(3) 0.054(3) Uani 0.476(7) 1 d G U P B 2
H6QA H 1.019813 0.821747 0.681218 0.065 Uiso 0.476(7) 1 calc R U P B 2
C7S C 0.3605(6) -0.0069(4) 0.5011(2) 0.0403(14) Uani 1 1 d . . . . .
H7SA H 0.264219 -0.011660 0.502031 0.048 Uiso 1 1 calc R U . . .
C8S C 0.4130(6) 0.0516(4) 0.4656(2) 0.0401(14) Uani 1 1 d . . . . .
H8SA H 0.353098 0.086914 0.441973 0.048 Uiso 1 1 calc R U . . .
C9S C 0.5527(6) 0.0587(4) 0.4647(2) 0.0401(14) Uani 1 1 d . . . . .
H9SA H 0.589311 0.099256 0.440472 0.048 Uiso 1 1 calc R U . . .

loop_
_atom_site_aniso_label
_atom_site_aniso_U_11
_atom_site_aniso_U_22
_atom_site_aniso_U_33
_atom_site_aniso_U_23
_atom_site_aniso_U_13
_atom_site_aniso_U_12
P1 0.0160(7) 0.0229(8) 0.0140(7) 0.0010(6) -0.0019(5) 0.0050(6)
P2 0.0150(7) 0.0333(9) 0.0200(7) 0.0021(6) -0.0034(5) 0.0011(6)
N1 0.014(2) 0.021(2) 0.014(2) -0.0014(17) -0.0011(16) 0.0010(19)
N2 0.015(2) 0.021(3) 0.015(3) 0.0006(18) -0.0005(17) 0.000(2)
C1 0.031(3) 0.020(3) 0.014(3) -0.003(2) 0.001(2) 0.001(3)
C2 0.023(3) 0.017(3) 0.014(2) 0.001(2) 0.002(2) 0.003(2)
C3 0.026(3) 0.023(3) 0.031(3) 0.008(3) 0.002(2) -0.005(3)
C4 0.036(4) 0.036(4) 0.041(4) 0.014(3) 0.009(3) -0.002(3)
C5 0.049(5) 0.033(4) 0.035(4) 0.013(3) 0.015(3) 0.013(3)
C6 0.025(3) 0.027(4) 0.027(4) 0.009(3) -0.001(3) 0.009(3)
C7 0.020(3) 0.024(3) 0.015(3) 0.000(2) -0.001(2) 0.003(2)
C8 0.020(3) 0.018(3) 0.010(3) -0.004(2) 0.001(2) 0.005(2)
C9 0.021(3) 0.021(3) 0.013(3) 0.000(2) -0.002(2) 0.002(2)
C10 0.030(3) 0.047(4) 0.013(3) 0.013(4) -0.001(3) 0.004(3)
C11 0.030(3) 0.041(4) 0.027(3) 0.015(3) 0.002(3) 0.007(3)
C12 0.024(3) 0.049(4) 0.020(3) 0.013(3) -0.003(2) 0.009(3)
P1' 0.0160(7) 0.0229(8) 0.0140(7) 0.0010(6) -0.0019(5) 0.0050(6)
P2' 0.0150(7) 0.0333(9) 0.0200(7) 0.0021(6) -0.0034(5) 0.0011(6)
N1' 0.014(2) 0.021(2) 0.014(2) -0.0014(17) -0.0011(16) 0.0010(19)
N2' 0.015(2) 0.021(3) 0.015(3) 0.0006(18) -0.0005(17) 0.000(2)
C1' 0.031(3) 0.020(3) 0.014(3) -0.003(2) 0.001(2) 0.001(3)
C2' 0.023(3) 0.017(3) 0.014(2) 0.001(2) 0.002(2) 0.003(2)
C3' 0.026(3) 0.023(3) 0.031(3) 0.008(3) 0.002(2) -0.005(3)
C4' 0.036(4) 0.036(4) 0.041(4) 0.014(3) 0.009(3) -0.002(3)
C5' 0.049(5) 0.033(4) 0.035(4) 0.013(3) 0.015(3) 0.013(3)
C6' 0.025(3) 0.027(4) 0.027(4) 0.009(3) -0.001(3) 0.009(3)
C7' 0.020(3) 0.024(3) 0.015(3) 0.000(2) -0.001(2) 0.003(2)
C8' 0.020(3) 0.018(3) 0.010(3) -0.004(2) 0.001(2) 0.005(2)
C9' 0.021(3) 0.021(3) 0.013(3) 0.000(2) -0.002(2) 0.002(2)
C10' 0.030(3) 0.047(4) 0.013(3) 0.013(4) -0.001(3) 0.004(3)
C11' 0.030(3) 0.041(4) 0.027(3) 0.015(3) 0.002(3) 0.007(3)
C12' 0.024(3) 0.049(4) 0.020(3) 0.013(3) -0.003(2) 0.009(3)
F1 0.0452(19) 0.063(2) 0.0222(15) -0.0114(14) -0.0070(13) 0.0352(17)
F2 0.0401(19) 0.054(2) 0.0347(17) 0.0013(15) -0.0023(13) 0.0305(17)
F3 0.0394(18) 0.048(2) 0.0226(15) 0.0102(13) -0.0084(12) 0.0124(15)
F4 0.0429(18) 0.0376(18) 0.0158(14) -0.0029(12) -0.0048(12) 0.0023(14)
F5 0.0292(15) 0.0261(16) 0.0216(14) -0.0074(11) -0.0038(11) 0.0079(13)
F6 0.0340(17) 0.047(2) 0.0279(15) -0.0113(14) 0.0094(12) 0.0094(15)
F7 0.0437(19) 0.068(2) 0.0313(17) 0.0063(16) 0.0203(14) 0.0153(17)
F8 0.0365(18) 0.050(2) 0.052(2) 0.0227(16) 0.0109(15) 0.0088(16)
F9 0.0429(19) 0.0316(19) 0.051(2) -0.0001(15) 0.0096(15) 0.0033(15)
F10 0.0345(16) 0.0337(17) 0.0232(14) -0.0082(12) 0.0072(12) 0.0015(13)
F11 0.0260(15) 0.0276(16) 0.0267(14) 0.0013(12) -0.0041(11) 0.0020(13)
F12 0.0261(15) 0.053(2) 0.0325(16) 0.0017(14) 0.0036(12) -0.0055(15)
F13 0.0184(15) 0.066(2) 0.0314(16) -0.0058(15) -0.0009(12) 0.0120(15)
F14 0.0246(15) 0.0444(19) 0.0300(15) 0.0005(13) -0.0064(12) 0.0171(14)
F15 0.0233(15) 0.0349(17) 0.0202(14) 0.0018(12) -0.0023(11) 0.0103(13)
B1 0.025(3) 0.028(3) 0.014(3) -0.009(2) -0.001(2) 0.006(2)
C13 0.017(2) 0.024(3) 0.019(2) -0.0046(19) -0.0040(17) 0.001(2)
C14 0.022(3) 0.035(3) 0.019(2) -0.005(2) -0.0033(18) 0.006(2)
C15 0.016(2) 0.032(3) 0.028(3) 0.003(2) -0.0015(19) 0.011(2)
C16 0.020(3) 0.036(3) 0.022(3) 0.008(2) -0.0047(19) 0.000(2)
C17 0.024(3) 0.027(3) 0.018(2) -0.0012(19) -0.0006(18) -0.005(2)
C18 0.012(2) 0.024(3) 0.025(2) -0.0002(19) -0.0032(17) 0.002(2)
C19 0.015(2) 0.037(3) 0.014(2) -0.001(2) -0.0037(17) 0.011(2)
C20 0.023(3) 0.038(3) 0.019(2) -0.002(2) -0.0023(19) 0.010(2)
C21 0.024(3) 0.050(4) 0.022(3) 0.005(2) 0.004(2) 0.017(3)
C22 0.025(3) 0.045(4) 0.030(3) 0.018(2) 0.003(2) 0.007(3)
C23 0.024(3) 0.033(3) 0.029(3) 0.001(2) -0.003(2) 0.010(2)
C24 0.018(2) 0.036(3) 0.019(2) 0.000(2) -0.0014(18) 0.007(2)
C25 0.020(2) 0.022(3) 0.016(2) -0.0090(18) -0.0055(18) 0.004(2)
C26 0.024(3) 0.023(3) 0.020(2) -0.0070(19) -0.0059(19) 0.001(2)
C27 0.016(2) 0.039(3) 0.022(2) -0.010(2) -0.0034(19) -0.002(2)
C28 0.017(2) 0.038(3) 0.022(2) -0.013(2) -0.0027(19) 0.006(2)
C29 0.019(3) 0.031(3) 0.020(2) -0.007(2) -0.0075(18) 0.009(2)
C30 0.025(3) 0.029(3) 0.014(2) -0.0073(19) 0.0007(18) 0.002(2)
C1S 0.059(6) 0.060(6) 0.066(9) -0.006(7) 0.020(7) -0.004(5)
C2S 0.055(7) 0.066(8) 0.051(7) -0.010(5) 0.023(5) -0.012(6)
C3S 0.037(6) 0.084(8) 0.028(4) -0.025(5) 0.014(4) -0.010(5)
C4S 0.024(4) 0.076(7) 0.031(6) -0.012(5) 0.001(4) -0.004(4)
C5S 0.048(5) 0.066(5) 0.030(6) 0.001(5) 0.008(5) -0.005(4)
C6S 0.059(7) 0.061(6) 0.045(5) 0.001(5) 0.016(4) -0.002(5)
C1Q 0.059(6) 0.060(6) 0.066(9) -0.006(7) 0.020(7) -0.004(5)
C2Q 0.055(7) 0.066(8) 0.051(7) -0.010(5) 0.023(5) -0.012(6)
C3Q 0.037(6) 0.084(8) 0.028(4) -0.025(5) 0.014(4) -0.010(5)
C4Q 0.024(4) 0.076(7) 0.031(6) -0.012(5) 0.001(4) -0.004(4)
C5Q 0.048(5) 0.066(5) 0.030(6) 0.001(5) 0.008(5) -0.005(4)
C6Q 0.059(7) 0.061(6) 0.045(5) 0.001(5) 0.016(4) -0.002(5)
C7S 0.028(3) 0.042(4) 0.051(4) -0.022(3) 0.004(3) -0.005(3)
C8S 0.038(3) 0.039(4) 0.042(3) -0.015(3) -0.004(3) 0.002(3)
C9S 0.045(4) 0.034(3) 0.042(3) -0.018(3) 0.010(3) -0.009(3)

loop_
_atom_type_symbol
_atom_type_description
_atom_type_scat_dispersion_real
_atom_type_scat_dispersion_imag
_atom_type_scat_source
C C 0.0033 0.0016 'International Tables Vol C Tables 4.2.6.8 and 6.1.1.4'
H H 0.0000 0.0000 'International Tables Vol C Tables 4.2.6.8 and 6.1.1.4'
B B 0.0013 0.0007 'International Tables Vol C Tables 4.2.6.8 and 6.1.1.4'
N N 0.0061 0.0033 'International Tables Vol C Tables 4.2.6.8 and 6.1.1.4'
F F 0.0171 0.0103 'International Tables Vol C Tables 4.2.6.8 and 6.1.1.4'
P P 0.1023 0.0942 'International Tables Vol C Tables 4.2.6.8 and 6.1.1.4'

loop_
_geom_angle_atom_site_label_1
_geom_angle_atom_site_label_2
_geom_angle_atom_site_label_3
_geom_angle
_geom_angle_site_symmetry_1
_geom_angle_site_symmetry_3
_geom_angle_publ_flag
N1 P1 C1 86.8(2) . . ?
N1 P1 B1 101.1(2) . . ?
C1 P1 B1 103.2(2) . . ?
N2 P2 C7 88.8(2) . . ?
C8 N1 N2 111.8(4) . . ?
C8 N1 P1 133.9(4) . . ?
N2 N1 P1 114.2(3) . . ?
N1 N2 C2 111.7(4) . . ?
N1 N2 P2 114.6(3) . . ?
C2 N2 P2 133.3(4) . . ?
C2 C1 C6 121.7(5) . . ?
C2 C1 P1 113.0(4) . . ?
C6 C1 P1 125.1(4) . . ?
C1 C2 N2 114.2(5) . . ?
C1 C2 C3 127.9(5) . . ?
N2 C2 C3 117.9(5) . . ?
C2 C3 C4 109.6(5) . . ?
C2 C3 H3A 109.7 . . ?
C4 C3 H3A 109.7 . . ?
C2 C3 H3B 109.7 . . ?
C4 C3 H3B 109.7 . . ?
H3A C3 H3B 108.2 . . ?
C5 C4 C3 111.4(5) . . ?
C5 C4 H4A 109.3 . . ?
C3 C4 H4A 109.3 . . ?
C5 C4 H4B 109.3 . . ?
C3 C4 H4B 109.3 . . ?
H4A C4 H4B 108.0 . . ?
C4 C5 C6 113.9(6) . . ?
C4 C5 H5A 108.8 . . ?
C6 C5 H5A 108.8 . . ?
C4 C5 H5B 108.8 . . ?
C6 C5 H5B 108.8 . . ?
H5A C5 H5B 107.7 . . ?
C1 C6 C5 109.7(5) . . ?
C1 C6 H6A 109.7 . . ?
C5 C6 H6A 109.7 . . ?
C1 C6 H6B 109.7 . . ?
C5 C6 H6B 109.7 . . ?
H6A C6 H6B 108.2 . . ?
C8 C7 C12 120.8(5) . . ?
C8 C7 P2 111.5(4) . . ?
C12 C7 P2 127.6(4) . . ?
N1 C8 C7 113.4(5) . . ?
N1 C8 C9 120.4(5) . . ?
C7 C8 C9 126.2(5) . . ?
C8 C9 C10 110.4(6) . . ?
C8 C9 H9A 109.6 . . ?
C10 C9 H9A 109.6 . . ?
C8 C9 H9B 109.6 . . ?
C10 C9 H9B 109.6 . . ?
H9A C9 H9B 108.1 . . ?
C11 C10 C9 110.6(6) . . ?
C11 C10 H10A 109.5 . . ?
C9 C10 H10A 109.5 . . ?
C11 C10 H10B 109.5 . . ?
C9 C10 H10B 109.5 . . ?
H10A C10 H10B 108.1 . . ?
C10 C11 C12 112.6(8) . . ?
C10 C11 H11A 109.1 . . ?
C12 C11 H11A 109.1 . . ?
C10 C11 H11B 109.1 . . ?
C12 C11 H11B 109.1 . . ?
H11A C11 H11B 107.8 . . ?
C7 C12 C11 110.6(5) . . ?
C7 C12 H12A 109.5 . . ?
C11 C12 H12A 109.5 . . ?
C7 C12 H12B 109.5 . . ?
C11 C12 H12B 109.5 . . ?
H12A C12 H12B 108.1 . . ?
N1' P1' C1' 85.7(11) . . ?
N1' P1' B1 92.7(8) . . ?
C1' P1' B1 108.3(11) . . ?
N2' P2' C7' 88.5(8) . . ?
C8' N1' N2' 111.5(8) . . ?
C8' N1' P1' 134.6(12) . . ?
N2' N1' P1' 113.7(10) . . ?
N1' N2' C2' 113.8(14) . . ?
N1' N2' P2' 114.8(9) . . ?
C2' N2' P2' 131.4(15) . . ?
C2' C1' C6' 122.5(18) . . ?
C2' C1' P1' 115.6(18) . . ?
C6' C1' P1' 121.8(19) . . ?
C1' C2' N2' 111(2) . . ?
C1' C2' C3' 128(2) . . ?
N2' C2' C3' 120(2) . . ?
C2' C3' C4' 109(3) . . ?
C2' C3' H3'A 109.8 . . ?
C4' C3' H3'A 109.8 . . ?
C2' C3' H3'B 109.8 . . ?
C4' C3' H3'B 109.8 . . ?
H3'A C3' H3'B 108.3 . . ?
C5' C4' C3' 103(6) . . ?
C5' C4' H4'A 111.1 . . ?
C3' C4' H4'A 111.1 . . ?
C5' C4' H4'B 111.1 . . ?
C3' C4' H4'B 111.1 . . ?
H4'A C4' H4'B 109.1 . . ?
C4' C5' C6' 116(4) . . ?
C4' C5' H5'A 108.4 . . ?
C6' C5' H5'A 108.4 . . ?
C4' C5' H5'B 108.4 . . ?
C6' C5' H5'B 108.4 . . ?
H5'A C5' H5'B 107.4 . . ?
C1' C6' C5' 100(5) . . ?
C1' C6' H6'A 111.8 . . ?
C5' C6' H6'A 111.8 . . ?
C1' C6' H6'B 111.8 . . ?
C5' C6' H6'B 111.8 . . ?
H6'A C6' H6'B 109.5 . . ?
C12' C7' C8' 122.0(17) . . ?
C12' C7' P2' 125.3(18) . . ?
C8' C7' P2' 111.5(11) . . ?
N1' C8' C7' 113.1(9) . . ?
N1' C8' C9' 123(2) . . ?
C7' C8' C9' 123(2) . . ?
C8' C9' C10' 110(3) . . ?
C8' C9' H9'A 109.6 . . ?
C10' C9' H9'A 109.6 . . ?
C8' C9' H9'B 109.6 . . ?
C10' C9' H9'B 109.6 . . ?
H9'A C9' H9'B 108.1 . . ?
C11' C10' C9' 101(3) . . ?
C11' C10' H10C 111.5 . . ?
C9' C10' H10C 111.5 . . ?
C11' C10' H10D 111.5 . . ?
C9' C10' H10D 111.5 . . ?
H10C C10' H10D 109.3 . . ?
C10' C11' C12' 110(3) . . ?
C10' C11' H11C 109.6 . . ?
C12' C11' H11C 109.6 . . ?
C10' C11' H11D 109.6 . . ?
C12' C11' H11D 109.6 . . ?
H11C C11' H11D 108.1 . . ?
C7' C12' C11' 109(3) . . ?
C7' C12' H12C 109.8 . . ?
C11' C12' H12C 109.8 . . ?
C7' C12' H12D 109.8 . . ?
C11' C12' H12D 109.8 . . ?
H12C C12' H12D 108.3 . . ?
C25 B1 C13 115.4(4) . . ?
C25 B1 C19 114.6(4) . . ?
C13 B1 C19 106.2(4) . . ?
C25 B1 P1' 106.7(4) . . ?
C13 B1 P1' 119.9(4) . . ?
C19 B1 P1' 92.0(4) . . ?
C25 B1 P1 101.8(3) . . ?
C13 B1 P1 106.5(3) . . ?
C19 B1 P1 112.2(3) . . ?
C14 C13 C18 112.7(4) . . ?
C14 C13 B1 123.8(4) . . ?
C18 C13 B1 123.3(4) . . ?
F1 C14 C15 115.4(4) . . ?
F1 C14 C13 119.3(4) . . ?
C15 C14 C13 125.3(4) . . ?
F2 C15 C14 121.2(4) . . ?
F2 C15 C16 119.8(4) . . ?
C14 C15 C16 119.0(4) . . ?
F3 C16 C17 120.6(4) . . ?
F3 C16 C15 120.5(4) . . ?
C17 C16 C15 118.8(4) . . ?
F4 C17 C16 119.9(4) . . ?
F4 C17 C18 120.2(4) . . ?
C16 C17 C18 119.9(4) . . ?
F5 C18 C17 115.7(4) . . ?
F5 C18 C13 120.1(4) . . ?
C17 C18 C13 124.2(4) . . ?
C24 C19 C20 111.9(5) . . ?
C24 C19 B1 121.1(4) . . ?
C20 C19 B1 127.0(4) . . ?
F6 C20 C21 115.3(4) . . ?
F6 C20 C19 120.2(5) . . ?
C21 C20 C19 124.5(5) . . ?
F7 C21 C20 120.3(5) . . ?
F7 C21 C22 119.1(5) . . ?
C20 C21 C22 120.6(5) . . ?
F8 C22 C21 121.4(5) . . ?
F8 C22 C23 120.6(5) . . ?
C21 C22 C23 117.9(5) . . ?
F9 C23 C24 121.5(4) . . ?
F9 C23 C22 119.2(5) . . ?
C24 C23 C22 119.3(5) . . ?
F10 C24 C23 115.2(4) . . ?
F10 C24 C19 119.1(4) . . ?
C23 C24 C19 125.6(4) . . ?
C30 C25 C26 112.1(4) . . ?
C30 C25 B1 123.9(4) . . ?
C26 C25 B1 123.2(4) . . ?
F11 C26 C27 115.3(4) . . ?
F11 C26 C25 120.0(4) . . ?
C27 C26 C25 124.6(4) . . ?
F12 C27 C26 120.6(4) . . ?
F12 C27 C28 119.2(4) . . ?
C26 C27 C28 120.2(5) . . ?
F13 C28 C29 120.9(4) . . ?
F13 C28 C27 120.8(4) . . ?
C29 C28 C27 118.3(4) . . ?
F14 C29 C28 120.0(4) . . ?
F14 C29 C30 120.4(4) . . ?
C28 C29 C30 119.5(4) . . ?
F15 C30 C29 114.9(4) . . ?
F15 C30 C25 119.9(4) . . ?
C29 C30 C25 125.2(4) . . ?
C2S C1S C6S 120.0 . . ?
C2S C1S H1SA 120.0 . . ?
C6S C1S H1SA 120.0 . . ?
C1S C2S C3S 120.0 . . ?
C1S C2S H2SA 120.0 . . ?
C3S C2S H2SA 120.0 . . ?
C2S C3S C4S 120.0 . . ?
C2S C3S H3SA 120.0 . . ?
C4S C3S H3SA 120.0 . . ?
C5S C4S C3S 120.0 . . ?
C5S C4S H4SA 120.0 . . ?
C3S C4S H4SA 120.0 . . ?
C4S C5S C6S 120.0 . . ?
C4S C5S H5SA 120.0 . . ?
C6S C5S H5SA 120.0 . . ?
C5S C6S C1S 120.0 . . ?
C5S C6S H6SA 120.0 . . ?
C1S C6S H6SA 120.0 . . ?
C2Q C1Q C6Q 120.0 . . ?
C2Q C1Q H1QA 120.0 . . ?
C6Q C1Q H1QA 120.0 . . ?
C3Q C2Q C1Q 120.0 . . ?
C3Q C2Q H2QA 120.0 . . ?
C1Q C2Q H2QA 120.0 . . ?
C4Q C3Q C2Q 120.0 . . ?
C4Q C3Q H3QA 120.0 . . ?
C2Q C3Q H3QA 120.0 . . ?
C3Q C4Q C5Q 120.0 . . ?
C3Q C4Q H4QA 120.0 . . ?
C5Q C4Q H4QA 120.0 . . ?
C6Q C5Q C4Q 120.0 . . ?
C6Q C5Q H5QA 120.0 . . ?
C4Q C5Q H5QA 120.0 . . ?
C5Q C6Q C1Q 120.0 . . ?
C5Q C6Q H6QA 120.0 . . ?
C1Q C6Q H6QA 120.0 . . ?
C8S C7S C9S 120.2(5) . 3_656 ?
C8S C7S H7SA 119.9 . . ?
C9S C7S H7SA 119.9 3_656 . ?
C7S C8S C9S 119.7(6) . . ?
C7S C8S H8SA 120.2 . . ?
C9S C8S H8SA 120.2 . . ?
C8S C9S C7S 120.1(6) . 3_656 ?
C8S C9S H9SA 119.9 . . ?
C7S C9S H9SA 119.9 3_656 . ?

loop_
_geom_bond_atom_site_label_1
_geom_bond_atom_site_label_2
_geom_bond_distance
_geom_bond_site_symmetry_2
_geom_bond_publ_flag
P1 N1 1.782(4) . ?
P1 C1 1.810(6) . ?
P1 B1 2.119(5) . ?
P2 N2 1.691(4) . ?
P2 C7 1.737(6) . ?
N1 C8 1.346(6) . ?
N1 N2 1.362(5) . ?
N2 C2 1.416(6) . ?
C1 C2 1.335(8) . ?
C1 C6 1.503(7) . ?
C2 C3 1.488(7) . ?
C3 C4 1.520(8) . ?
C3 H3A 0.9900 . ?
C3 H3B 0.9900 . ?
C4 C5 1.506(9) . ?
C4 H4A 0.9900 . ?
C4 H4B 0.9900 . ?
C5 C6 1.542(9) . ?
C5 H5A 0.9900 . ?
C5 H5B 0.9900 . ?
C6 H6A 0.9900 . ?
C6 H6B 0.9900 . ?
C7 C8 1.378(7) . ?
C7 C12 1.510(7) . ?
C8 C9 1.498(8) . ?
C9 C10 1.548(9) . ?
C9 H9A 0.9900 . ?
C9 H9B 0.9900 . ?
C10 C11 1.515(9) . ?
C10 H10A 0.9900 . ?
C10 H10B 0.9900 . ?
C11 C12 1.525(9) . ?
C11 H11A 0.9900 . ?
C11 H11B 0.9900 . ?
C12 H12A 0.9900 . ?
C12 H12B 0.9900 . ?
P1' N1' 1.782(6) . ?
P1' C1' 1.809(7) . ?
P1' B1 2.115(7) . ?
P2' N2' 1.693(6) . ?
P2' C7' 1.737(7) . ?
N1' C8' 1.346(8) . ?
N1' N2' 1.363(7) . ?
N2' C2' 1.416(8) . ?
C1' C2' 1.335(9) . ?
C1' C6' 1.503(9) . ?
C2' C3' 1.488(9) . ?
C3' C4' 1.520(10) . ?
C3' H3'A 0.9900 . ?
C3' H3'B 0.9900 . ?
C4' C5' 1.507(10) . ?
C4' H4'A 0.9900 . ?
C4' H4'B 0.9900 . ?
C5' C6' 1.542(10) . ?
C5' H5'A 0.9900 . ?
C5' H5'B 0.9900 . ?
C6' H6'A 0.9900 . ?
C6' H6'B 0.9900 . ?
C7' C12' 1.41(4) . ?
C7' C8' 1.378(9) . ?
C8' C9' 1.497(9) . ?
C9' C10' 1.549(10) . ?
C9' H9'A 0.9900 . ?
C9' H9'B 0.9900 . ?
C10' C11' 1.516(10) . ?
C10' H10C 0.9900 . ?
C10' H10D 0.9900 . ?
C11' C12' 1.524(10) . ?
C11' H11C 0.9900 . ?
C11' H11D 0.9900 . ?
C12' H12C 0.9900 . ?
C12' H12D 0.9900 . ?
F1 C14 1.359(5) . ?
F2 C15 1.343(5) . ?
F3 C16 1.340(5) . ?
F4 C17 1.345(5) . ?
F5 C18 1.351(5) . ?
F6 C20 1.356(6) . ?
F7 C21 1.352(5) . ?
F8 C22 1.337(6) . ?
F9 C23 1.346(6) . ?
F10 C24 1.356(5) . ?
F11 C26 1.351(5) . ?
F12 C27 1.350(6) . ?
F13 C28 1.337(5) . ?
F14 C29 1.342(5) . ?
F15 C30 1.359(5) . ?
B1 C25 1.625(7) . ?
B1 C13 1.640(6) . ?
B1 C19 1.643(7) . ?
C13 C14 1.385(6) . ?
C13 C18 1.391(6) . ?
C14 C15 1.371(6) . ?
C15 C16 1.374(7) . ?
C16 C17 1.371(7) . ?
C17 C18 1.374(6) . ?
C19 C24 1.386(7) . ?
C19 C20 1.397(6) . ?
C20 C21 1.366(7) . ?
C21 C22 1.364(8) . ?
C22 C23 1.386(7) . ?
C23 C24 1.368(7) . ?
C25 C30 1.393(6) . ?
C25 C26 1.396(7) . ?
C26 C27 1.369(6) . ?
C27 C28 1.379(7) . ?
C28 C29 1.371(7) . ?
C29 C30 1.377(6) . ?
C1S C2S 1.3900 . ?
C1S C6S 1.3900 . ?
C1S H1SA 0.9500 . ?
C2S C3S 1.3900 . ?
C2S H2SA 0.9500 . ?
C3S C4S 1.3900 . ?
C3S H3SA 0.9500 . ?
C4S C5S 1.3900 . ?
C4S H4SA 0.9500 . ?
C5S C6S 1.3900 . ?
C5S H5SA 0.9500 . ?
C6S H6SA 0.9500 . ?
C1Q C2Q 1.3900 . ?
C1Q C6Q 1.3900 . ?
C1Q H1QA 0.9500 . ?
C2Q C3Q 1.3900 . ?
C2Q H2QA 0.9500 . ?
C3Q C4Q 1.3900 . ?
C3Q H3QA 0.9500 . ?
C4Q C5Q 1.3900 . ?
C4Q H4QA 0.9500 . ?
C5Q C6Q 1.3900 . ?
C5Q H5QA 0.9500 . ?
C6Q H6QA 0.9500 . ?
C7S C8S 1.379(8) . ?
C7S C9S 1.379(8) 3_656 ?
C7S H7SA 0.9500 . ?
C8S C9S 1.379(8) . ?
C8S H8SA 0.9500 . ?
C9S H9SA 0.9500 . ?
